data_4121341
loop_
_publ_author_name
'Chih-Chin Tsou'
'Wan-Lin Yang'
'Wen-Feng Liaw'

_publ_section_title
;
 Nitrite Activation to Nitric Oxide via One-fold Protonation of
 Iron(II)-O,O-nitrito Complex: Relevance to the Nitrite Reductase Activity
 of Deoxyhemoglobin and Deoxyhemerythrin
;
_journal_name_full 'Journal of the American Chemical Society'
_journal_page_first 18758
_journal_page_last 18761
_journal_paper_doi 10.1021/ja4105864
_journal_volume 135
_journal_year 2013
_chemical_formula_moiety 'C56 H54 B3 F12 Fe2 N17 O3'
_chemical_formula_sum 'C56 H54 B3 F12 Fe2 N17 O3'
_chemical_formula_weight 1385.29
_chemical_name_systematic
;
 ?
;
_space_group_IT_number 2
_symmetry_cell_setting triclinic
_symmetry_space_group_name_Hall '-P 1'
_symmetry_space_group_name_H-M 'P -1'
_atom_sites_solution_hydrogens geom
_atom_sites_solution_primary direct
_atom_sites_solution_secondary difmap
_audit_creation_method SHELXL-97
_cell_angle_alpha 87.696(7)
_cell_angle_beta 87.126(8)
_cell_angle_gamma 68.291(7)
_cell_formula_units_Z 2
_cell_length_a 12.723(2)
_cell_length_b 15.038(3)
_cell_length_c 17.505(3)
_cell_measurement_reflns_used 0
_cell_measurement_temperature 200(2)
_cell_measurement_theta_max 0
_cell_measurement_theta_min 0
_cell_volume 3106.9(10)
_computing_molecular_graphics 'Ortep-3 for Windows (Farrugia, 1997)'
_computing_publication_material 'WinGX publication routines (Farrugia, 1999)'
_computing_structure_refinement 'SHELXL-97 (Sheldrick, 1997)'
_computing_structure_solution 'SHELXS-86 (Sheldrick, 1986)'
_diffrn_ambient_temperature 200(2)
_diffrn_measured_fraction_theta_full 0.951
_diffrn_measured_fraction_theta_max 0.951
_diffrn_radiation_monochromator graphite
_diffrn_radiation_source 'fine-focus sealed tube'
_diffrn_radiation_type MoK\a
_diffrn_radiation_wavelength 0.71073
_diffrn_reflns_av_R_equivalents 0.0613
_diffrn_reflns_av_sigmaI/netI 0.1350
_diffrn_reflns_limit_h_max 13
_diffrn_reflns_limit_h_min -15
_diffrn_reflns_limit_k_max 17
_diffrn_reflns_limit_k_min -17
_diffrn_reflns_limit_l_max 19
_diffrn_reflns_limit_l_min -20
_diffrn_reflns_number 23521
_diffrn_reflns_theta_full 25.07
_diffrn_reflns_theta_max 25.07
_diffrn_reflns_theta_min 1.46
_exptl_absorpt_coefficient_mu 0.562
_exptl_absorpt_correction_T_max 0.9564
_exptl_absorpt_correction_T_min 0.7902
_exptl_absorpt_correction_type multi-scan
_exptl_crystal_colour green
_exptl_crystal_density_diffrn 1.481
_exptl_crystal_description prism
_exptl_crystal_F_000 1416
_exptl_crystal_size_max 0.44
_exptl_crystal_size_mid 0.40
_exptl_crystal_size_min 0.08
_refine_diff_density_max 0.740
_refine_diff_density_min -0.637
_refine_diff_density_rms 0.092
_refine_ls_extinction_method none
_refine_ls_goodness_of_fit_ref 1.108
_refine_ls_hydrogen_treatment constr
_refine_ls_matrix_type full
_refine_ls_number_parameters 812
_refine_ls_number_reflns 10329
_refine_ls_number_restraints 0
_refine_ls_restrained_S_all 1.108
_refine_ls_R_factor_all 0.1712
_refine_ls_R_factor_gt 0.0904
_refine_ls_shift/su_max 0.005
_refine_ls_shift/su_mean 0.000
_refine_ls_structure_factor_coef Fsqd
_refine_ls_weighting_details 'calc w=1/[\s^2^(Fo^2^)+(0.0859P)^2^+6.7970P] where P=(Fo^2^+2Fc^2^)/3'
_refine_ls_weighting_scheme calc
_refine_ls_wR_factor_gt 0.2218
_refine_ls_wR_factor_ref 0.2462
_reflns_number_gt 5261
_reflns_number_total 10329
_reflns_threshold_expression >2sigma(I)
_cod_data_source_file ja4105864_si_001_5.cif
_cod_data_source_block complex_5
_cod_database_code 4121341

loop_
_symmetry_equiv_pos_as_xyz
'x, y, z'
'-x, -y, -z'

loop_
_atom_site_label
_atom_site_type_symbol
_atom_site_fract_x
_atom_site_fract_y
_atom_site_fract_z
_atom_site_U_iso_or_equiv
_atom_site_adp_type
_atom_site_occupancy
_atom_site_symmetry_multiplicity
_atom_site_calc_flag
_atom_site_refinement_flags
_atom_site_disorder_assembly
_atom_site_disorder_group
C1 C 0.6787(6) 0.9836(5) 0.6880(4) 0.0350(19) Uani 1 1 d . . .
C2 C 0.6690(7) 0.9381(6) 0.6236(4) 0.044(2) Uani 1 1 d . . .
H2 H 0.7310 0.8857 0.6034 0.053 Uiso 1 1 calc R . .
C3 C 0.5657(8) 0.9717(6) 0.5897(5) 0.056(3) Uani 1 1 d . . .
H3 H 0.5556 0.9417 0.5454 0.067 Uiso 1 1 calc R . .
C4 C 0.4756(8) 1.0494(7) 0.6199(6) 0.069(3) Uani 1 1 d . . .
H4 H 0.4049 1.0698 0.5959 0.082 Uiso 1 1 calc R . .
C5 C 0.4853(8) 1.0980(7) 0.6835(6) 0.065(3) Uani 1 1 d . . .
H5 H 0.4240 1.1511 0.7035 0.079 Uiso 1 1 calc R . .
C6 C 0.5902(7) 1.0637(5) 0.7157(5) 0.041(2) Uani 1 1 d . . .
C7 C 0.7392(6) 1.0315(6) 0.7867(4) 0.0378(19) Uani 1 1 d . . .
C8 C 0.8139(6) 1.0355(6) 0.8480(5) 0.043(2) Uani 1 1 d . . .
H8A H 0.8040 1.1026 0.8575 0.052 Uiso 1 1 calc R . .
H8B H 0.7962 1.0062 0.8962 0.052 Uiso 1 1 calc R . .
C9 C 1.0059(6) 0.9393(5) 0.8852(4) 0.041(2) Uani 1 1 d . . .
H9A H 1.0407 0.9845 0.9008 0.049 Uiso 1 1 calc R . .
H9B H 0.9614 0.9269 0.9296 0.049 Uiso 1 1 calc R . .
C10 C 1.0952(6) 0.8483(6) 0.8597(4) 0.0367(19) Uani 1 1 d . . .
C11 C 1.2553(7) 0.7224(6) 0.8522(4) 0.039(2) Uani 1 1 d . . .
C12 C 1.3641(7) 0.6548(6) 0.8576(5) 0.052(2) Uani 1 1 d . . .
H12 H 1.4136 0.6586 0.8951 0.062 Uiso 1 1 calc R . .
C13 C 1.3961(7) 0.5840(6) 0.8073(5) 0.046(2) Uani 1 1 d . . .
H13 H 1.4696 0.5357 0.8104 0.056 Uiso 1 1 calc R . .
C14 C 1.3256(7) 0.5783(6) 0.7507(5) 0.048(2) Uani 1 1 d . . .
H14 H 1.3521 0.5267 0.7163 0.058 Uiso 1 1 calc R . .
C15 C 1.2188(7) 0.6458(6) 0.7439(5) 0.044(2) Uani 1 1 d . . .
H15 H 1.1711 0.6429 0.7048 0.053 Uiso 1 1 calc R . .
C16 C 1.1833(6) 0.7182(6) 0.7963(4) 0.0345(19) Uani 1 1 d . . .
C17 C 1.0560(6) 0.8894(6) 0.5982(4) 0.0377(19) Uani 1 1 d . . .
C18 C 1.0676(7) 0.8164(6) 0.5496(4) 0.047(2) Uani 1 1 d . . .
H18 H 1.0362 0.7693 0.5629 0.056 Uiso 1 1 calc R . .
C19 C 1.1267(7) 0.8138(7) 0.4807(5) 0.055(2) Uani 1 1 d . . .
H19 H 1.1355 0.7643 0.4460 0.066 Uiso 1 1 calc R . .
C20 C 1.1738(7) 0.8823(7) 0.4609(5) 0.054(2) Uani 1 1 d . . .
H20 H 1.2152 0.8776 0.4136 0.065 Uiso 1 1 calc R . .
C21 C 1.1619(7) 0.9559(7) 0.5078(5) 0.050(2) Uani 1 1 d . . .
H21 H 1.1923 1.0035 0.4940 0.060 Uiso 1 1 calc R . .
C22 C 1.1025(6) 0.9574(6) 0.5772(4) 0.038(2) Uani 1 1 d . . .
C23 C 1.0178(6) 0.9895(6) 0.6912(4) 0.0361(19) Uani 1 1 d . . .
C24 C 0.9737(7) 1.0387(6) 0.7660(4) 0.042(2) Uani 1 1 d . . .
H24A H 1.0351 1.0520 0.7898 0.051 Uiso 1 1 calc R . .
H24B H 0.9118 1.1008 0.7558 0.051 Uiso 1 1 calc R . .
C25 C 0.8084(7) 0.7764(6) 0.8808(4) 0.038(2) Uani 1 1 d . . .
C26 C 0.7573(10) 0.7913(8) 0.9606(5) 0.085(4) Uani 1 1 d . . .
H26A H 0.7231 0.7436 0.9732 0.127 Uiso 1 1 calc R . .
H26B H 0.6991 0.8557 0.9641 0.127 Uiso 1 1 calc R . .
H26C H 0.8165 0.7842 0.9967 0.127 Uiso 1 1 calc R . .
C27 C 1.0804(7) 0.5050(6) 0.8089(4) 0.0378(19) Uani 1 1 d . . .
C28 C 1.0677(7) 0.5174(7) 0.8880(5) 0.052(2) Uani 1 1 d . . .
H28 H 1.0008 0.5622 0.9109 0.062 Uiso 1 1 calc R . .
C29 C 1.1569(8) 0.4614(7) 0.9309(5) 0.063(3) Uani 1 1 d . . .
H29 H 1.1519 0.4679 0.9849 0.076 Uiso 1 1 calc R . .
C30 C 1.2555(8) 0.3948(7) 0.8967(6) 0.063(3) Uani 1 1 d . . .
H30 H 1.3157 0.3581 0.9283 0.075 Uiso 1 1 calc R . .
C31 C 1.2679(7) 0.3808(6) 0.8193(5) 0.055(2) Uani 1 1 d . . .
H31 H 1.3341 0.3346 0.7969 0.066 Uiso 1 1 calc R . .
C32 C 1.1789(7) 0.4375(6) 0.7757(5) 0.043(2) Uani 1 1 d . . .
C33 C 1.0619(6) 0.5149(5) 0.6869(4) 0.0362(19) Uani 1 1 d . . .
C34 C 1.0099(6) 0.5492(6) 0.6118(4) 0.041(2) Uani 1 1 d . . .
H34A H 1.0298 0.6036 0.5914 0.049 Uiso 1 1 calc R . .
H34B H 1.0366 0.4972 0.5744 0.049 Uiso 1 1 calc R . .
C35 C 0.8204(7) 0.6497(6) 0.5684(4) 0.042(2) Uani 1 1 d . . .
H35A H 0.8128 0.6163 0.5225 0.051 Uiso 1 1 calc R . .
H35B H 0.8584 0.6946 0.5528 0.051 Uiso 1 1 calc R . .
C36 C 0.7073(7) 0.7019(6) 0.6051(5) 0.041(2) Uani 1 1 d . . .
C37 C 0.5251(8) 0.7735(6) 0.6269(5) 0.050(2) Uani 1 1 d . . .
C38 C 0.4060(8) 0.8185(7) 0.6253(7) 0.070(3) Uani 1 1 d . . .
H38 H 0.3669 0.8251 0.5793 0.084 Uiso 1 1 calc R . .
C39 C 0.3506(8) 0.8514(7) 0.6918(8) 0.074(3) Uani 1 1 d . . .
H39 H 0.2706 0.8826 0.6921 0.088 Uiso 1 1 calc R . .
C40 C 0.4052(8) 0.8419(6) 0.7603(7) 0.068(3) Uani 1 1 d . . .
H40 H 0.3617 0.8649 0.8060 0.082 Uiso 1 1 calc R . .
C41 C 0.5233(7) 0.7988(6) 0.7630(5) 0.052(2) Uani 1 1 d . . .
H41 H 0.5614 0.7935 0.8092 0.063 Uiso 1 1 calc R . .
C42 C 0.5818(7) 0.7643(6) 0.6945(5) 0.044(2) Uani 1 1 d . . .
C43 C 0.7323(6) 0.5142(6) 0.8271(5) 0.039(2) Uani 1 1 d . . .
C44 C 0.6922(6) 0.5508(6) 0.8990(5) 0.045(2) Uani 1 1 d . . .
H44 H 0.6972 0.6089 0.9146 0.054 Uiso 1 1 calc R . .
C45 C 0.6445(7) 0.4991(7) 0.9472(5) 0.058(3) Uani 1 1 d . . .
H45 H 0.6159 0.5225 0.9966 0.070 Uiso 1 1 calc R . .
C46 C 0.6377(8) 0.4140(8) 0.9247(6) 0.067(3) Uani 1 1 d . . .
H46 H 0.6067 0.3797 0.9599 0.080 Uiso 1 1 calc R . .
C47 C 0.6737(8) 0.3785(7) 0.8544(6) 0.065(3) Uani 1 1 d . . .
H47 H 0.6672 0.3209 0.8391 0.079 Uiso 1 1 calc R . .
C48 C 0.7210(7) 0.4304(6) 0.8051(5) 0.046(2) Uani 1 1 d . . .
C49 C 0.8003(6) 0.4872(6) 0.7115(5) 0.040(2) Uani 1 1 d . . .
C50 C 0.8498(7) 0.4953(6) 0.6332(5) 0.048(2) Uani 1 1 d . . .
H50A H 0.9161 0.4362 0.6225 0.057 Uiso 1 1 calc R . .
H50B H 0.7929 0.5020 0.5946 0.057 Uiso 1 1 calc R . .
C51 C 0.3162(9) 0.5617(8) 0.5475(5) 0.066(3) Uani 1 1 d . . .
C52 C 0.3973(11) 0.6048(10) 0.5586(6) 0.110(5) Uani 1 1 d . . .
H52A H 0.3613 0.6636 0.5874 0.166 Uiso 1 1 calc R . .
H52B H 0.4260 0.6201 0.5088 0.166 Uiso 1 1 calc R . .
H52C H 0.4604 0.5601 0.5873 0.166 Uiso 1 1 calc R . .
C53 C 0.9695(10) 0.2277(9) 0.9076(7) 0.075(3) Uani 1 1 d . . .
C54 C 1.0057(11) 0.2933(9) 0.8600(8) 0.116(5) Uani 1 1 d . . .
H54A H 1.0883 0.2730 0.8605 0.174 Uiso 1 1 calc R . .
H54B H 0.9706 0.3581 0.8800 0.174 Uiso 1 1 calc R . .
H54C H 0.9827 0.2930 0.8075 0.174 Uiso 1 1 calc R . .
N1 N 0.7711(5) 0.9644(4) 0.7350(3) 0.0352(15) Uani 1 1 d . . .
N2 N 0.6325(5) 1.0925(5) 0.7778(4) 0.0469(18) Uani 1 1 d . . .
H2A H 0.5957 1.1422 0.8063 0.056 Uiso 1 1 calc R . .
N3 N 0.9311(5) 0.9808(4) 0.8198(3) 0.0363(16) Uani 1 1 d . . .
N4 N 1.1968(5) 0.8060(5) 0.8912(3) 0.0420(17) Uani 1 1 d . . .
H4A H 1.2217 0.8275 0.9297 0.050 Uiso 1 1 calc R . .
N5 N 1.0821(5) 0.7963(4) 0.8036(3) 0.0366(16) Uani 1 1 d . . .
N6 N 1.0031(5) 0.9116(5) 0.6703(3) 0.0374(16) Uani 1 1 d . . .
N7 N 1.0762(5) 1.0192(5) 0.6375(4) 0.0429(17) Uani 1 1 d . . .
H7 H 1.0949 1.0698 0.6401 0.051 Uiso 1 1 calc R . .
N8 N 1.0091(5) 0.5525(4) 0.7511(3) 0.0341(15) Uani 1 1 d . . .
N9 N 1.1634(5) 0.4463(5) 0.6982(4) 0.0431(17) Uani 1 1 d . . .
H9 H 1.2114 0.4130 0.6625 0.052 Uiso 1 1 calc R . .
N10 N 0.8857(5) 0.5799(4) 0.6265(3) 0.0364(16) Uani 1 1 d . . .
N11 N 0.6073(6) 0.7324(5) 0.5705(4) 0.0527(19) Uani 1 1 d . . .
H11 H 0.5965 0.7273 0.5219 0.063 Uiso 1 1 calc R . .
N12 N 0.6974(5) 0.7189(4) 0.6790(4) 0.0352(16) Uani 1 1 d . . .
N13 N 0.7848(5) 0.5482(4) 0.7661(4) 0.0365(16) Uani 1 1 d . . .
N14 N 0.7654(6) 0.4142(5) 0.7320(4) 0.057(2) Uani 1 1 d . . .
H14A H 0.7704 0.3657 0.7036 0.068 Uiso 1 1 calc R . .
N15 N 0.2509(8) 0.5301(7) 0.5387(5) 0.084(3) Uani 1 1 d . . .
N16 N 0.9420(9) 0.1755(8) 0.9413(6) 0.099(3) Uani 1 1 d . . .
O1 O 0.8007(5) 0.7065(4) 0.8449(3) 0.0459(15) Uani 1 1 d . . .
O2 O 0.8560(4) 0.8300(4) 0.8563(3) 0.0418(14) Uani 1 1 d . . .
O3 O 0.9064(4) 0.7513(3) 0.7047(3) 0.0341(12) Uani 1 1 d . . .
Fe1 Fe 0.92446(9) 0.84785(8) 0.75083(6) 0.0321(3) Uani 1 1 d . . .
Fe2 Fe 0.84782(9) 0.66298(8) 0.73920(6) 0.0332(3) Uani 1 1 d . . .
B1 B 0.4262(10) 0.8262(10) 0.0269(7) 0.062(3) Uani 1 1 d . . .
B2 B 0.5918(14) 0.3095(12) 0.6591(9) 0.088(5) Uani 1 1 d . . .
B3 B 0.1284(12) 0.2325(13) 0.6237(10) 0.085(2) Uani 1 1 d . . .
F1 F 0.4154(7) 0.9187(6) 0.0315(4) 0.126(3) Uani 1 1 d . A .
F2 F 0.4598(5) 0.7847(4) 0.0975(3) 0.0845(18) Uani 1 1 d . A .
F3 F 0.3243(5) 0.8232(5) 0.0123(3) 0.094(2) Uani 1 1 d . A .
F4 F 0.4973(11) 0.8049(11) -0.0341(8) 0.089(4) Uiso 0.50 1 d P A 3
F4' F 0.5055(11) 0.7494(10) -0.0214(7) 0.086(4) Uiso 0.50 1 d P A 4
F5 F 0.5816(9) 0.4028(6) 0.6364(5) 0.175(4) Uani 1 1 d . B .
F6 F 0.7000(7) 0.2641(5) 0.6838(5) 0.124(3) Uani 1 1 d . B .
F7 F 0.5138(7) 0.3154(6) 0.7146(5) 0.151(3) Uani 1 1 d . B .
F8 F 0.5818(9) 0.2585(8) 0.6037(6) 0.072(3) Uiso 0.60 1 d P B 5
F9 F 0.0740(5) 0.3179(4) 0.5898(4) 0.091(2) Uani 1 1 d . C 5
F10 F 0.2064(8) 0.2287(7) 0.6773(5) 0.158(3) Uani 1 1 d . C 5
F11 F 0.0484(8) 0.2121(6) 0.6719(4) 0.138(3) Uani 1 1 d . C 5
F12 F 0.1757(5) 0.1646(4) 0.5674(4) 0.112(2) Uani 1 1 d . C 5
F8' F 0.5386(16) 0.2890(14) 0.5768(11) 0.101(6) Uiso 0.40 1 d P B 6

loop_
_atom_site_aniso_label
_atom_site_aniso_U_11
_atom_site_aniso_U_22
_atom_site_aniso_U_33
_atom_site_aniso_U_23
_atom_site_aniso_U_13
_atom_site_aniso_U_12
C1 0.038(5) 0.034(5) 0.034(4) -0.002(4) -0.001(4) -0.014(4)
C2 0.049(5) 0.035(5) 0.043(5) 0.009(4) -0.010(4) -0.009(4)
C3 0.072(7) 0.037(5) 0.059(6) 0.008(5) -0.028(5) -0.017(5)
C4 0.059(7) 0.056(7) 0.079(7) 0.006(6) -0.032(6) -0.004(5)
C5 0.057(6) 0.053(6) 0.078(7) -0.004(6) -0.023(6) -0.007(5)
C6 0.043(5) 0.031(5) 0.050(5) -0.001(4) -0.009(4) -0.012(4)
C7 0.029(4) 0.035(5) 0.047(5) -0.003(4) -0.001(4) -0.009(4)
C8 0.035(5) 0.042(5) 0.053(5) -0.012(4) -0.002(4) -0.014(4)
C9 0.037(5) 0.044(5) 0.047(5) -0.013(4) -0.007(4) -0.017(4)
C10 0.030(5) 0.047(5) 0.039(5) -0.002(4) 0.000(4) -0.021(4)
C11 0.038(5) 0.047(5) 0.037(5) -0.003(4) -0.001(4) -0.023(4)
C12 0.039(5) 0.058(6) 0.060(6) 0.004(5) -0.014(5) -0.019(5)
C13 0.030(5) 0.046(6) 0.061(6) 0.005(5) -0.007(4) -0.010(4)
C14 0.043(5) 0.042(5) 0.054(6) -0.004(4) 0.003(5) -0.009(4)
C15 0.042(5) 0.046(5) 0.047(5) -0.003(4) -0.006(4) -0.017(4)
C16 0.023(4) 0.044(5) 0.042(5) -0.002(4) -0.004(4) -0.017(4)
C17 0.036(5) 0.038(5) 0.033(5) 0.003(4) -0.002(4) -0.007(4)
C18 0.051(6) 0.042(5) 0.042(5) -0.002(4) 0.005(4) -0.011(4)
C19 0.058(6) 0.052(6) 0.045(5) -0.007(5) 0.002(5) -0.010(5)
C20 0.050(6) 0.057(6) 0.043(5) 0.010(5) 0.010(4) -0.008(5)
C21 0.039(5) 0.053(6) 0.051(6) 0.016(5) -0.004(4) -0.012(4)
C22 0.028(4) 0.041(5) 0.037(5) 0.002(4) 0.000(4) -0.004(4)
C23 0.030(4) 0.032(5) 0.045(5) -0.003(4) -0.007(4) -0.009(4)
C24 0.047(5) 0.040(5) 0.048(5) -0.003(4) -0.002(4) -0.025(4)
C25 0.040(5) 0.048(5) 0.023(4) -0.010(4) 0.001(4) -0.013(4)
C26 0.128(10) 0.098(9) 0.055(6) -0.036(6) 0.042(6) -0.075(8)
C27 0.041(5) 0.037(5) 0.040(5) 0.006(4) -0.003(4) -0.020(4)
C28 0.036(5) 0.067(6) 0.051(6) 0.003(5) 0.002(4) -0.018(5)
C29 0.051(6) 0.085(8) 0.050(6) 0.016(5) -0.006(5) -0.022(6)
C30 0.047(6) 0.069(7) 0.070(7) 0.029(6) -0.021(5) -0.020(5)
C31 0.040(5) 0.052(6) 0.065(7) 0.005(5) -0.004(5) -0.010(4)
C32 0.034(5) 0.042(5) 0.051(6) -0.001(4) -0.004(4) -0.012(4)
C33 0.031(5) 0.034(5) 0.043(5) -0.006(4) 0.000(4) -0.011(4)
C34 0.038(5) 0.044(5) 0.037(5) -0.015(4) 0.008(4) -0.009(4)
C35 0.052(5) 0.048(5) 0.027(4) 0.001(4) -0.009(4) -0.019(4)
C36 0.037(5) 0.045(5) 0.042(5) -0.004(4) -0.009(4) -0.016(4)
C37 0.054(6) 0.036(5) 0.062(6) 0.001(5) -0.010(5) -0.017(4)
C38 0.040(6) 0.060(7) 0.103(9) 0.013(6) -0.034(6) -0.008(5)
C39 0.035(6) 0.063(7) 0.113(10) 0.000(7) -0.012(7) -0.006(5)
C40 0.044(6) 0.045(6) 0.104(9) -0.004(6) 0.024(6) -0.007(5)
C41 0.041(5) 0.041(5) 0.071(6) 0.003(5) 0.003(5) -0.012(4)
C42 0.037(5) 0.036(5) 0.057(6) 0.001(4) -0.004(5) -0.009(4)
C43 0.033(5) 0.038(5) 0.044(5) 0.000(4) -0.007(4) -0.012(4)
C44 0.035(5) 0.048(6) 0.052(5) 0.001(5) -0.008(4) -0.016(4)
C45 0.041(6) 0.070(7) 0.058(6) 0.015(6) 0.001(5) -0.016(5)
C46 0.065(7) 0.059(7) 0.076(8) 0.010(6) 0.008(6) -0.025(6)
C47 0.062(7) 0.054(6) 0.086(8) 0.004(6) 0.012(6) -0.029(5)
C48 0.041(5) 0.039(5) 0.055(6) -0.009(5) 0.004(4) -0.011(4)
C49 0.031(5) 0.037(5) 0.047(5) -0.008(4) -0.003(4) -0.006(4)
C50 0.052(6) 0.042(5) 0.055(6) -0.015(4) 0.000(5) -0.023(4)
C51 0.067(7) 0.082(8) 0.057(6) -0.016(6) 0.003(6) -0.037(6)
C52 0.137(12) 0.172(14) 0.070(8) -0.012(8) 0.002(8) -0.112(11)
C53 0.077(8) 0.071(9) 0.077(8) 0.004(7) -0.012(7) -0.026(7)
C54 0.096(10) 0.102(10) 0.155(13) 0.033(10) -0.030(9) -0.042(9)
N1 0.035(4) 0.034(4) 0.035(4) -0.006(3) -0.005(3) -0.011(3)
N2 0.041(4) 0.036(4) 0.056(5) -0.016(4) -0.004(4) -0.003(3)
N3 0.036(4) 0.036(4) 0.036(4) -0.007(3) -0.002(3) -0.013(3)
N4 0.038(4) 0.057(5) 0.040(4) -0.008(4) -0.011(3) -0.026(4)
N5 0.033(4) 0.039(4) 0.035(4) -0.006(3) -0.006(3) -0.009(3)
N6 0.038(4) 0.038(4) 0.033(4) -0.006(3) -0.003(3) -0.009(3)
N7 0.039(4) 0.037(4) 0.056(5) 0.010(4) -0.002(4) -0.019(3)
N8 0.038(4) 0.035(4) 0.029(4) -0.001(3) 0.001(3) -0.015(3)
N9 0.038(4) 0.039(4) 0.047(4) -0.011(3) 0.003(3) -0.007(3)
N10 0.038(4) 0.040(4) 0.031(4) -0.002(3) -0.004(3) -0.014(3)
N11 0.049(5) 0.052(5) 0.058(5) 0.001(4) -0.015(4) -0.019(4)
N12 0.028(4) 0.022(3) 0.049(4) -0.004(3) -0.005(3) 0.000(3)
N13 0.032(4) 0.033(4) 0.045(4) 0.001(3) -0.003(3) -0.013(3)
N14 0.063(5) 0.036(4) 0.077(6) -0.018(4) 0.017(4) -0.026(4)
N15 0.077(7) 0.119(8) 0.068(6) -0.015(6) -0.007(5) -0.047(6)
N16 0.100(8) 0.093(9) 0.102(8) -0.003(7) 0.016(6) -0.036(7)
O1 0.061(4) 0.050(4) 0.036(3) -0.012(3) 0.013(3) -0.032(3)
O2 0.050(4) 0.049(4) 0.036(3) -0.006(3) 0.004(3) -0.030(3)
O3 0.041(3) 0.037(3) 0.027(3) -0.001(2) 0.002(2) -0.018(3)
Fe1 0.0303(6) 0.0352(7) 0.0320(6) -0.0048(5) -0.0026(5) -0.0130(5)
Fe2 0.0317(7) 0.0356(7) 0.0324(6) -0.0053(5) 0.0002(5) -0.0123(5)
B1 0.056(8) 0.085(10) 0.049(7) -0.032(7) 0.001(6) -0.027(7)
B2 0.086(11) 0.086(12) 0.105(12) -0.025(10) 0.046(10) -0.049(10)
B3 0.052(8) 0.111 0.109 -0.048(9) -0.011(8) -0.044(8)
F1 0.186(8) 0.114(6) 0.122(6) 0.026(5) -0.054(5) -0.104(6)
F2 0.108(5) 0.071(4) 0.066(4) -0.016(3) -0.025(3) -0.018(3)
F3 0.069(4) 0.143(6) 0.087(4) -0.024(4) -0.019(3) -0.055(4)
F5 0.297(13) 0.131(7) 0.156(8) 0.026(6) -0.057(8) -0.144(8)
F6 0.111(6) 0.107(6) 0.165(7) -0.071(5) 0.055(6) -0.055(5)
F7 0.134(7) 0.161(8) 0.160(7) -0.057(6) 0.084(6) -0.061(6)
F9 0.077(4) 0.056(4) 0.112(5) 0.009(3) 0.021(4) 0.004(3)
F10 0.143(8) 0.161(8) 0.144(7) 0.012(7) -0.013(7) -0.026(6)
F11 0.206(9) 0.132(7) 0.107(5) -0.009(5) 0.014(6) -0.102(7)
F12 0.095(5) 0.059(4) 0.172(7) -0.047(4) -0.018(5) -0.011(4)

loop_
_atom_type_symbol
_atom_type_description
_atom_type_scat_dispersion_real
_atom_type_scat_dispersion_imag
_atom_type_scat_source
C C 0.0033 0.0016 'International Tables Vol C Tables 4.2.6.8 and 6.1.1.4'
H H 0.0000 0.0000 'International Tables Vol C Tables 4.2.6.8 and 6.1.1.4'
N N 0.0061 0.0033 'International Tables Vol C Tables 4.2.6.8 and 6.1.1.4'
O O 0.0106 0.0060 'International Tables Vol C Tables 4.2.6.8 and 6.1.1.4'
Fe Fe 0.3463 0.8444 'International Tables Vol C Tables 4.2.6.8 and 6.1.1.4'
B B 0.0013 0.0007 'International Tables Vol C Tables 4.2.6.8 and 6.1.1.4'
F F 0.0171 0.0103 'International Tables Vol C Tables 4.2.6.8 and 6.1.1.4'

loop_
_geom_angle_atom_site_label_1
_geom_angle_atom_site_label_2
_geom_angle_atom_site_label_3
_geom_angle
C2 C1 C6 121.8(7)
C2 C1 N1 130.0(7)
C6 C1 N1 108.2(7)
C1 C2 C3 117.2(8)
C1 C2 H2 121.4
C3 C2 H2 121.4
C2 C3 C4 120.7(8)
C2 C3 H3 119.7
C4 C3 H3 119.7
C5 C4 C3 122.7(9)
C5 C4 H4 118.6
C3 C4 H4 118.6
C6 C5 C4 115.4(9)
C6 C5 H5 122.3
C4 C5 H5 122.3
C5 C6 N2 132.4(8)
C5 C6 C1 122.1(8)
N2 C6 C1 105.5(7)
N1 C7 N2 111.9(7)
N1 C7 C8 122.8(7)
N2 C7 C8 125.3(7)
N3 C8 C7 105.9(6)
N3 C8 H8A 110.6
C7 C8 H8A 110.6
N3 C8 H8B 110.6
C7 C8 H8B 110.6
H8A C8 H8B 108.7
C10 C9 N3 107.6(6)
C10 C9 H9A 110.2
N3 C9 H9A 110.2
C10 C9 H9B 110.2
N3 C9 H9B 110.2
H9A C9 H9B 108.5
N5 C10 N4 111.4(7)
N5 C10 C9 123.3(7)
N4 C10 C9 125.2(7)
C12 C11 N4 132.4(8)
C12 C11 C16 121.9(8)
N4 C11 C16 105.6(7)
C13 C12 C11 116.8(8)
C13 C12 H12 121.6
C11 C12 H12 121.6
C12 C13 C14 122.5(8)
C12 C13 H13 118.8
C14 C13 H13 118.8
C15 C14 C13 121.2(8)
C15 C14 H14 119.4
C13 C14 H14 119.4
C14 C15 C16 117.2(8)
C14 C15 H15 121.4
C16 C15 H15 121.4
C15 C16 N5 130.7(7)
C15 C16 C11 120.5(7)
N5 C16 C11 108.8(7)
C18 C17 C22 120.0(7)
C18 C17 N6 131.8(8)
C22 C17 N6 108.2(7)
C17 C18 C19 117.7(8)
C17 C18 H18 121.1
C19 C18 H18 121.1
C18 C19 C20 121.5(8)
C18 C19 H19 119.3
C20 C19 H19 119.3
C21 C20 C19 121.7(8)
C21 C20 H20 119.2
C19 C20 H20 119.2
C20 C21 C22 116.2(8)
C20 C21 H21 121.9
C22 C21 H21 121.9
N7 C22 C17 105.4(7)
N7 C22 C21 131.7(8)
C17 C22 C21 122.9(8)
N6 C23 N7 111.2(7)
N6 C23 C24 124.4(7)
N7 C23 C24 124.4(7)
N3 C24 C23 112.3(6)
N3 C24 H24A 109.1
C23 C24 H24A 109.1
N3 C24 H24B 109.1
C23 C24 H24B 109.1
H24A C24 H24B 107.9
O2 C25 O1 125.8(7)
O2 C25 C26 117.7(7)
O1 C25 C26 116.4(8)
C25 C26 H26A 109.5
C25 C26 H26B 109.5
H26A C26 H26B 109.5
C25 C26 H26C 109.5
H26A C26 H26C 109.5
H26B C26 H26C 109.5
N8 C27 C28 130.3(8)
N8 C27 C32 108.5(7)
C28 C27 C32 121.2(8)
C29 C28 C27 116.6(8)
C29 C28 H28 121.7
C27 C28 H28 121.7
C28 C29 C30 121.4(9)
C28 C29 H29 119.3
C30 C29 H29 119.3
C31 C30 C29 122.4(9)
C31 C30 H30 118.8
C29 C30 H30 118.8
C30 C31 C32 116.5(9)
C30 C31 H31 121.8
C32 C31 H31 121.8
N9 C32 C31 132.7(8)
N9 C32 C27 105.4(7)
C31 C32 C27 121.8(8)
N8 C33 N9 112.7(7)
N8 C33 C34 121.0(7)
N9 C33 C34 126.3(7)
N10 C34 C33 106.0(6)
N10 C34 H34A 110.5
C33 C34 H34A 110.5
N10 C34 H34B 110.5
C33 C34 H34B 110.5
H34A C34 H34B 108.7
N10 C35 C36 106.1(6)
N10 C35 H35A 110.5
C36 C35 H35A 110.5
N10 C35 H35B 110.5
C36 C35 H35B 110.5
H35A C35 H35B 108.7
N12 C36 N11 113.4(7)
N12 C36 C35 120.3(7)
N11 C36 C35 126.2(7)
N11 C37 C42 106.4(8)
N11 C37 C38 132.4(9)
C42 C37 C38 121.2(9)
C39 C38 C37 116.9(10)
C39 C38 H38 121.5
C37 C38 H38 121.5
C38 C39 C40 122.9(9)
C38 C39 H39 118.5
C40 C39 H39 118.5
C39 C40 C41 121.1(10)
C39 C40 H40 119.4
C41 C40 H40 119.4
C42 C41 C40 116.6(9)
C42 C41 H41 121.7
C40 C41 H41 121.7
N12 C42 C41 130.1(8)
N12 C42 C37 108.8(7)
C41 C42 C37 121.2(8)
C44 C43 C48 120.0(8)
C44 C43 N13 131.3(8)
C48 C43 N13 108.7(7)
C45 C44 C43 117.3(8)
C45 C44 H44 121.3
C43 C44 H44 121.3
C46 C45 C44 121.4(9)
C46 C45 H45 119.3
C44 C45 H45 119.3
C47 C46 C45 122.1(9)
C47 C46 H46 118.9
C45 C46 H46 118.9
C46 C47 C48 116.9(9)
C46 C47 H47 121.5
C48 C47 H47 121.5
N14 C48 C43 106.3(7)
N14 C48 C47 131.5(9)
C43 C48 C47 122.1(8)
N13 C49 N14 113.3(7)
N13 C49 C50 124.8(8)
N14 C49 C50 122.0(7)
N10 C50 C49 111.2(6)
N10 C50 H50A 109.4
C49 C50 H50A 109.4
N10 C50 H50B 109.4
C49 C50 H50B 109.4
H50A C50 H50B 108.0
N15 C51 C52 178.3(14)
C51 C52 H52A 109.5
C51 C52 H52B 109.5
H52A C52 H52B 109.5
C51 C52 H52C 109.5
H52A C52 H52C 109.5
H52B C52 H52C 109.5
N16 C53 C54 177.1(14)
C53 C54 H54A 109.5
C53 C54 H54B 109.5
H54A C54 H54B 109.5
C53 C54 H54C 109.5
H54A C54 H54C 109.5
H54B C54 H54C 109.5
C7 N1 C1 106.3(6)
C7 N1 Fe1 117.6(5)
C1 N1 Fe1 135.0(5)
C7 N2 C6 108.1(6)
C7 N2 H2A 126.0
C6 N2 H2A 126.0
C24 N3 C8 111.6(6)
C24 N3 C9 113.5(6)
C8 N3 C9 110.4(6)
C24 N3 Fe1 107.6(4)
C8 N3 Fe1 106.8(4)
C9 N3 Fe1 106.6(4)
C10 N4 C11 107.8(6)
C10 N4 H4A 126.1
C11 N4 H4A 126.1
C10 N5 C16 106.2(6)
C10 N5 Fe1 116.9(5)
C16 N5 Fe1 136.9(5)
C23 N6 C17 106.6(7)
C23 N6 Fe1 116.8(5)
C17 N6 Fe1 136.3(5)
C23 N7 C22 108.6(7)
C23 N7 H7 125.7
C22 N7 H7 125.7
C33 N8 C27 105.9(6)
C33 N8 Fe2 115.5(5)
C27 N8 Fe2 138.6(5)
C33 N9 C32 107.5(7)
C33 N9 H9 126.3
C32 N9 H9 126.3
C35 N10 C34 112.6(6)
C35 N10 C50 110.7(6)
C34 N10 C50 111.1(6)
C35 N10 Fe2 105.2(4)
C34 N10 Fe2 105.5(4)
C50 N10 Fe2 111.4(4)
C36 N11 C37 106.2(7)
C36 N11 H11 126.9
C37 N11 H11 126.9
C36 N12 C42 105.2(7)
C36 N12 Fe2 115.9(5)
C42 N12 Fe2 138.6(6)
C49 N13 C43 104.8(6)
C49 N13 Fe2 115.2(5)
C43 N13 Fe2 140.1(5)
C49 N14 C48 107.0(7)
C49 N14 H14A 126.5
C48 N14 H14A 126.5
C25 O1 Fe2 131.1(5)
C25 O2 Fe1 132.9(5)
Fe1 O3 Fe2 131.8(3)
O3 Fe1 O2 97.8(2)
O3 Fe1 N6 106.8(2)
O2 Fe1 N6 155.4(2)
O3 Fe1 N1 104.4(2)
O2 Fe1 N1 85.9(2)
N6 Fe1 N1 88.8(2)
O3 Fe1 N5 108.8(2)
O2 Fe1 N5 86.1(2)
N6 Fe1 N5 85.2(2)
N1 Fe1 N5 146.6(2)
O3 Fe1 N3 174.3(2)
O2 Fe1 N3 77.6(2)
N6 Fe1 N3 77.9(2)
N1 Fe1 N3 72.1(2)
N5 Fe1 N3 74.5(2)
O3 Fe2 O1 100.2(2)
O3 Fe2 N12 96.6(2)
O1 Fe2 N12 104.1(2)
O3 Fe2 N8 93.8(2)
O1 Fe2 N8 103.8(2)
N12 Fe2 N8 147.9(2)
O3 Fe2 N13 172.5(2)
O1 Fe2 N13 87.2(2)
N12 Fe2 N13 81.9(2)
N8 Fe2 N13 83.8(2)
O3 Fe2 N10 95.2(2)
O1 Fe2 N10 164.6(2)
N12 Fe2 N10 74.6(2)
N8 Fe2 N10 74.3(2)
N13 Fe2 N10 77.3(2)
F4 B1 F3 112.3(10)
F4 B1 F1 97.2(12)
F3 B1 F1 108.8(10)
F4 B1 F2 121.1(11)
F3 B1 F2 109.8(10)
F1 B1 F2 106.1(8)
F4 B1 F4' 33.5(7)
F3 B1 F4' 102.9(9)
F1 B1 F4' 129.6(12)
F2 B1 F4' 98.5(10)
F8 B2 F7 110.1(12)
F8 B2 F6 105.8(13)
F7 B2 F6 112.1(14)
F8 B2 F5 113.8(14)
F7 B2 F5 108.2(12)
F6 B2 F5 106.8(12)
F8 B2 F8' 24.2(9)
F7 B2 F8' 106.4(13)
F6 B2 F8' 126.9(13)
F5 B2 F8' 93.8(12)
F9 B3 F10 116.9(12)
F9 B3 F12 108.9(13)
F10 B3 F12 111.7(12)
F9 B3 F11 106.8(11)
F10 B3 F11 99.2(13)
F12 B3 F11 112.9(11)

loop_
_geom_bond_atom_site_label_1
_geom_bond_atom_site_label_2
_geom_bond_distance
C1 C2 1.375(10)
C1 C6 1.394(10)
C1 N1 1.404(9)
C2 C3 1.377(11)
C2 H2 0.9500
C3 C4 1.399(12)
C3 H3 0.9500
C4 C5 1.392(12)
C4 H4 0.9500
C5 C6 1.381(11)
C5 H5 0.9500
C6 N2 1.388(9)
C7 N1 1.317(9)
C7 N2 1.341(9)
C7 C8 1.485(10)
C8 N3 1.481(9)
C8 H8A 0.9900
C8 H8B 0.9900
C9 C10 1.488(10)
C9 N3 1.490(9)
C9 H9A 0.9900
C9 H9B 0.9900
C10 N5 1.333(9)
C10 N4 1.347(9)
C11 C12 1.387(11)
C11 N4 1.388(9)
C11 C16 1.391(10)
C12 C13 1.339(11)
C12 H12 0.9500
C13 C14 1.395(11)
C13 H13 0.9500
C14 C15 1.370(10)
C14 H14 0.9500
C15 C16 1.381(10)
C15 H15 0.9500
C16 N5 1.389(9)
C17 C18 1.375(10)
C17 C22 1.388(10)
C17 N6 1.393(9)
C18 C19 1.384(11)
C18 H18 0.9500
C19 C20 1.395(12)
C19 H19 0.9500
C20 C21 1.363(11)
C20 H20 0.9500
C21 C22 1.395(11)
C21 H21 0.9500
C22 N7 1.380(9)
C23 N6 1.321(9)
C23 N7 1.334(9)
C23 C24 1.507(10)
C24 N3 1.474(9)
C24 H24A 0.9900
C24 H24B 0.9900
C25 O2 1.229(9)
C25 O1 1.282(9)
C25 C26 1.501(11)
C26 H26A 0.9800
C26 H26B 0.9800
C26 H26C 0.9800
C27 N8 1.382(9)
C27 C28 1.399(11)
C27 C32 1.404(10)
C28 C29 1.374(11)
C28 H28 0.9500
C29 C30 1.407(12)
C29 H29 0.9500
C30 C31 1.371(12)
C30 H30 0.9500
C31 C32 1.383(11)
C31 H31 0.9500
C32 N9 1.375(9)
C33 N8 1.314(9)
C33 N9 1.339(9)
C33 C34 1.487(10)
C34 N10 1.485(9)
C34 H34A 0.9900
C34 H34B 0.9900
C35 N10 1.477(9)
C35 C36 1.486(10)
C35 H35A 0.9900
C35 H35B 0.9900
C36 N12 1.320(9)
C36 N11 1.349(9)
C37 N11 1.385(10)
C37 C42 1.393(11)
C37 C38 1.414(12)
C38 C39 1.343(13)
C38 H38 0.9500
C39 C40 1.392(13)
C39 H39 0.9500
C40 C41 1.401(12)
C40 H40 0.9500
C41 C42 1.391(11)
C41 H41 0.9500
C42 N12 1.391(9)
C43 C44 1.390(10)
C43 C48 1.392(10)
C43 N13 1.409(9)
C44 C45 1.390(11)
C44 H44 0.9500
C45 C46 1.387(12)
C45 H45 0.9500
C46 C47 1.352(12)
C46 H46 0.9500
C47 C48 1.398(12)
C47 H47 0.9500
C48 N14 1.366(10)
C49 N13 1.309(9)
C49 N14 1.358(10)
C49 C50 1.500(11)
C50 N10 1.500(9)
C50 H50A 0.9900
C50 H50B 0.9900
C51 N15 1.118(11)
C51 C52 1.431(14)
C52 H52A 0.9800
C52 H52B 0.9800
C52 H52C 0.9800
C53 N16 1.109(13)
C53 C54 1.453(16)
C54 H54A 0.9800
C54 H54B 0.9800
C54 H54C 0.9800
N1 Fe1 2.108(6)
N2 H2A 0.8800
N3 Fe1 2.406(6)
N4 H4A 0.8800
N5 Fe1 2.111(6)
N6 Fe1 2.090(6)
N7 H7 0.8800
N8 Fe2 2.123(6)
N9 H9 0.8800
N10 Fe2 2.311(6)
N11 H11 0.8800
N12 Fe2 2.102(6)
N13 Fe2 2.182(6)
N14 H14A 0.8800
O1 Fe2 1.976(5)
O2 Fe1 2.051(5)
O3 Fe1 1.781(5)
O3 Fe2 1.818(5)
B1 F4 1.333(16)
B1 F3 1.351(12)
B1 F1 1.352(13)
B1 F2 1.376(13)
B1 F4' 1.482(16)
B2 F8 1.300(16)
B2 F7 1.335(14)
B2 F6 1.374(17)
B2 F5 1.403(16)
B2 F8' 1.71(2)
B3 F9 1.343(18)
B3 F10 1.384(14)
B3 F12 1.394(14)
B3 F11 1.403(16)
